data_1558953
loop_
_publ_author_name
'Isaksson, Roland'
'Oki, Michinori'
'Sandstrom, Jan'
'Suissa, M. Rachel'
'Toyota, Shinji'

_publ_section_title
;
 Chiral Triptycenes Owing their Chirality to Hindered Rotation of a
 Bridgehead Substituent. Crystal Structure, Chromatographic Enantiomer
 Resolution, and Circular Dichroism Spectra
;
_journal_name_full 'Acta Chemica Scandinavica'
_journal_page_first 570
_journal_page_last 576
_journal_paper_doi 10.3891/acta.chem.scand.47-0570
_journal_volume 47
_journal_year 1993
_chemical_formula_sum 'C28 H28 O2'
_chemical_formula_weight 396.50
_chemical_name_common
;
Chiral Triptycene
;
_space_group_IT_number 14
_space_group_name_Hall '-P 2yab'
_space_group_name_H-M_alt 'P 1 21/a 1'
_symmetry_cell_setting monoclinic
_symmetry_Int_Tables_number 14
_symmetry_space_group_name_Hall '-P 2yab'
_symmetry_space_group_name_H-M 'P 1 21/a 1'
_cell_angle_alpha 90.
_cell_angle_beta 113.93(1)
_cell_angle_gamma 90.
_cell_formula_units_Z 4
_cell_length_a 11.673(2)
_cell_length_b 17.598(3)
_cell_length_c 11.376(2)
_cell_volume 2136.0(7)
_diffrn_ambient_temperature 293
_diffrn_radiation_probe x-ray
_diffrn_radiation_type MoK\a
_diffrn_radiation_wavelength 0.71073
_exptl_absorpt_coefficient_mu 0.040
_exptl_crystal_density_diffrn 1.23
_exptl_crystal_F_000 848
_refine_ls_goodness_of_fit_ref 2.97
_refine_ls_number_parameters 356
_refine_ls_number_reflns 3402
_refine_ls_R_factor_gt 0.072
_refine_ls_wR_factor_gt 0.052
_cod_data_source_file Acta-Chem-Scand-1993-47-570.cif
_cod_data_source_block 1
_cod_original_sg_symbol_H-M 'P 21/a'
_cod_database_code 1558953

loop_
_space_group_symop_id
_space_group_symop_operation_xyz
1 x,y,z
2 1/2-x,1/2+y,-z
3 -x,-y,-z
4 1/2+x,1/2-y,z

loop_
_atom_site_label
_atom_site_type_symbol
_atom_site_thermal_displace_type
_atom_site_fract_x
_atom_site_fract_y
_atom_site_fract_z
_atom_site_occupancy
_atom_site_U_iso_or_equiv
_atom_site_calc_flag
_atom_site_refinement_flags
_atom_site_disorder_assembly
_atom_site_disorder_group
O1 O Uiso 0.6100(2) -0.0852(2) 0.2569(2) 1.000 0.1089(13) . . . .
O2 O Uiso 0.6751(2) -0.01470(10) 0.4351(2) 1.000 0.0803(10) . . . .
C1 C Uiso 0.1377(2) -0.0292(2) 0.1875(2) 1.000 0.0461(11) . . . .
C2 C Uiso 0.0241(3) -0.0462(2) 0.1947(3) 1.000 0.0518(11) . . . .
C3 C Uiso -0.0576(3) 0.0071(2) 0.2028(3) 1.000 0.0545(13) . . . .
C4 C Uiso -0.0300(2) 0.0841(2) 0.2016(2) 1.000 0.0453(11) . . . .
C4A C Uiso 0.0830(2) 0.10210(10) 0.1960(2) 1.000 0.0404(10) . . . .
C5 C Uiso 0.2612(3) 0.2462(2) 0.4074(3) 1.000 0.0557(13) . . . .
C6 C Uiso 0.3782(3) 0.2512(2) 0.5082(3) 1.000 0.0659(13) . . . .
C7 C Uiso 0.4733(3) 0.2049(2) 0.5086(3) 1.000 0.0583(13) . . . .
C8 C Uiso 0.4530(3) 0.1523(2) 0.4115(3) 1.000 0.0507(13) . . . .
C8A C Uiso 0.3362(2) 0.14530(10) 0.3093(2) 1.000 0.0399(10) . . . .
C9 C Uiso 0.2937(2) 0.09060(10) 0.1894(2) 1.000 0.0381(9) . . . .
C9A C Uiso 0.1721(2) 0.04820(10) 0.1914(2) 1.000 0.0388(10) . . . .
C10 C Uiso 0.1199(2) 0.18440(10) 0.1950(2) 1.000 0.0436(11) . . . .
C10A C Uiso 0.2425(2) 0.19420(10) 0.3092(2) 1.000 0.0431(10) . . . .
C11 C Uiso 0.1455(2) 0.19460(10) 0.0762(2) 1.000 0.0402(10) . . . .
C12 C Uiso 0.2374(2) 0.14570(10) 0.0715(2) 1.000 0.0383(10) . . . .
C13 C Uiso 0.2674(2) 0.1520(2) -0.0357(2) 1.000 0.0461(11) . . . .
C14 C Uiso 0.2053(3) 0.2045(2) -0.1333(3) 1.000 0.0532(13) . . . .
C15 C Uiso 0.1125(3) 0.2513(2) -0.1261(3) 1.000 0.0532(13) . . . .
C16 C Uiso 0.0829(3) 0.2462(2) -0.0204(3) 1.000 0.0471(11) . . . .
C17 C Uiso 0.2021(3) -0.1019(2) 0.1736(4) 1.000 0.0773(13) . . . .
C18 C Uiso -0.1218(3) 0.1431(2) 0.2057(4) 1.000 0.0709(13) . . . .
C19 C Uiso 0.4056(2) 0.04160(10) 0.1854(2) 1.000 0.0415(10) . . . .
C20 C Uiso 0.5121(3) 0.0951(2) 0.1862(3) 1.000 0.0507(13) . . . .
C21 C Uiso 0.3632(3) -0.0075(2) 0.0611(3) 1.000 0.0519(13) . . . .
C22 C Uiso 0.4598(2) -0.0117(2) 0.3046(3) 1.000 0.0495(11) . . . .
C23 C Uiso 0.5870(3) -0.0426(2) 0.3261(3) 1.000 0.0633(13) . . . .
C24 C Uiso 0.8018(4) -0.0428(4) 0.4650(4) 1.000 0.127(3) . . . .
H2 H Uiso 0.006(3) -0.097(2) 0.194(3) 1.000 0.0483 . . . .
H3 H Uiso -0.133(3) -0.010(2) 0.210(3) 1.000 0.0512 . . . .
H5 H Uiso 0.193(3) 0.276(2) 0.407(3) 1.000 0.0514 . . . .
H6 H Uiso 0.389(3) 0.292(2) 0.571(3) 1.000 0.0622 . . . .
H7 H Uiso 0.558(3) 0.212(2) 0.575(3) 1.000 0.0558 . . . .
H8 H Uiso 0.519(3) 0.122(2) 0.418(3) 1.000 0.0372 . . . .
H10 H Uiso 0.052(2) 0.216(2) 0.195(3) 1.000 0.0396 . . . .
H13 H Uiso 0.336(2) 0.120(2) -0.045(3) 1.000 0.0429 . . . .
H14 H Uiso 0.225(2) 0.208(2) -0.215(3) 1.000 0.0494 . . . .
H15 H Uiso 0.065(3) 0.290(2) -0.192(3) 1.000 0.0513 . . . .
H16 H Uiso 0.017(3) 0.276(2) -0.014(3) 1.000 0.0450 . . . .
H17A H Uiso 0.269(3) -0.098(2) 0.145(3) 1.000 0.0703 . . . .
H17C H Uiso 0.144(3) -0.139(2) 0.144(3) 1.000 0.0703 . . . .
H18A H Uiso -0.184(3) 0.118(2) 0.222(3) 1.000 0.0649 . . . .
H18B H Uiso -0.088(3) 0.177(2) 0.274(3) 1.000 0.0649 . . . .
H18C H Uiso -0.143(3) 0.174(2) 0.134(3) 1.000 0.0649 . . . .
H20A H Uiso 0.576(3) 0.104(2) 0.266(3) 1.000 0.0471 . . . .
H20B H Uiso 0.483(3) 0.149(2) 0.155(3) 1.000 0.0471 . . . .
H20C H Uiso 0.554(2) 0.072(2) 0.130(3) 1.000 0.0471 . . . .
H21A H Uiso 0.407(3) -0.060(2) 0.084(3) 1.000 0.0479 . . . .
H21B H Uiso 0.266(3) -0.017(2) 0.021(3) 1.000 0.0479 . . . .
H21C H Uiso 0.393(3) 0.013(2) 0.001(3) 1.000 0.0479 . . . .
H22A H Uiso 0.461(3) 0.013(2) 0.384(3) 1.000 0.0462 . . . .
H24A H Uiso 0.832(4) 0.032(3) 0.471(4) 1.000 0.1244 . . . .
H24B H Uiso 0.826(4) -0.084(3) 0.416(4) 1.000 0.1244 . . . .
H24C H Uiso 0.835(5) -0.041(3) 0.528(4) 1.000 0.1244 . . . .
H176 H Uiso 0.240(3) -0.119(2) 0.275(3) 1.000 0.0703 . . . .
H226 H Uiso 0.401(2) -0.061(2) 0.292(3) 1.000 0.0462 . . . .

loop_
_atom_type_symbol
_atom_type_description
_atom_type_scat_dispersion_real
_atom_type_scat_dispersion_imag
_atom_type_scat_source
C C 0.0033 0.0016 ' International Tables Vol C Tables 4.2.6.8 and 6.1.1.4'
H H 0.0000 0.0000 ' International Tables Vol C Tables 4.2.6.8 and 6.1.1.4'
O O 0.0106 0.0060 ' International Tables Vol C Tables 4.2.6.8 and 6.1.1.4'

loop_
_geom_angle_atom_site_label_1
_geom_angle_atom_site_label_2
_geom_angle_atom_site_label_3
_geom_angle
_geom_angle_site_symmetry_1
_geom_angle_site_symmetry_2
_geom_angle_site_symmetry_3
_geom_angle_publ_flag
C23 O2 C24 114.5(3) . . . yes
C2 C1 C9A 118.0(3) . . . no
C2 C1 C17 110.3(3) . . . no
C9A C1 C17 131.7(3) . . . no
C1 C2 C3 124.3(3) . . . no
C2 C3 C4 119.7(3) . . . no
C3 C4 C4A 116.9(3) . . . no
C3 C4 C18 120.0(3) . . . no
C4A C4 C18 123.2(3) . . . no
C4 C4A C9A 125.0(2) . . . no
C4 C4A C10 120.0(2) . . . no
C9A C4A C10 115.0(2) . . . no
C6 C5 C10A 119.2(3) . . . no
C5 C6 C7 119.3(3) . . . no
C6 C7 C8 121.1(3) . . . no
C7 C8 C8A 121.2(3) . . . no
C8 C8A C9 129.4(2) . . . no
C8 C8A C10A 116.7(2) . . . no
C9 C8A C10A 113.93(19) . . . no
C8A C9 C9A 103.91(17) . . . no
C8A C9 C12 103.79(14) . . . no
C8A C9 C19 112.60(18) . . . no
C9A C9 C12 103.45(18) . . . no
C9A C9 C19 119.37(15) . . . no
C12 C9 C19 112.17(18) . . . no
C1 C9A C4A 116.1(2) . . . no
C1 C9A C9 133.3(2) . . . no
C4A C9A C9 110.65(16) . . . no
C4A C10 C10A 106.12(16) . . . no
C4A C10 C11 106.33(16) . . . no
C10A C10 C11 107.2(2) . . . no
C5 C10A C8A 122.6(2) . . . no
C5 C10A C10 123.7(2) . . . no
C8A C10A C10 113.73(18) . . . no
C10 C11 C12 113.35(17) . . . no
C10 C11 C16 123.8(2) . . . no
C12 C11 C16 122.8(2) . . . no
C9 C12 C11 114.30(19) . . . no
C9 C12 C13 128.8(2) . . . no
C11 C12 C13 116.9(2) . . . no
C12 C13 C14 120.7(3) . . . no
C13 C14 C15 120.7(3) . . . no
C14 C15 C16 119.3(3) . . . no
C11 C16 C15 119.7(3) . . . no
C9 C19 C20 109.70(18) . . . no
C9 C19 C21 111.5(2) . . . no
C9 C19 C22 110.62(19) . . . no
C20 C19 C21 107.5(2) . . . no
C20 C19 C22 108.5(2) . . . no
C21 C19 C22 108.9(2) . . . no
C19 C22 C23 112.6(2) . . . no
O1 C23 O2 123.1(3) . . . yes
O1 C23 C22 126.2(3) . . . yes
O2 C23 C22 110.7(3) . . . yes
C1 C2 H2 115(2) . . . no
C3 C2 H2 120(2) . . . no
C2 C3 H3 119(2) . . . no
C4 C3 H3 122(2) . . . no
C6 C5 H5 121(2) . . . no
C10A C5 H5 120(2) . . . no
C5 C6 H6 116(2) . . . no
C7 C6 H6 124(2) . . . no
C6 C7 H7 119(2) . . . no
C8 C7 H7 120(2) . . . no
C7 C8 H8 117(2) . . . no
C8A C8 H8 122(2) . . . no
C4A C10 H10 108.3(19) . . . no
C10A C10 H10 115.3(19) . . . no
C11 C10 H10 113.0(19) . . . no
C12 C13 H13 122.0(18) . . . no
C14 C13 H13 117.3(18) . . . no
C13 C14 H14 120.9(18) . . . no
C15 C14 H14 118.4(18) . . . no
C14 C15 H15 125(2) . . . no
C16 C15 H15 116(2) . . . no
C11 C16 H16 119(2) . . . no
C15 C16 H16 121.5(19) . . . no
C1 C17 H17A 119(2) . . . no
C1 C17 H17C 109(2) . . . no
C1 C17 H176 97.3(19) . . . no
H17A C17 H17C 121(3) . . . no
H17A C17 H176 110(3) . . . no
H17C C17 H176 97(3) . . . no
C4 C18 H18A 108(2) . . . no
C4 C18 H18B 114(2) . . . no
C4 C18 H18C 109(2) . . . no
H18A C18 H18B 104(3) . . . no
H18A C18 H18C 120(3) . . . no
H18B C18 H18C 103(3) . . . no
C19 C20 H20A 116(2) . . . no
C19 C20 H20B 114(2) . . . no
C19 C20 H20C 109.6(18) . . . no
H20A C20 H20B 102(3) . . . no
H20A C20 H20C 106(3) . . . no
H20B C20 H20C 109(3) . . . no
C19 C21 H21A 108.9(18) . . . no
C19 C21 H21B 111.9(19) . . . no
C19 C21 H21C 112(2) . . . no
H21A C21 H21B 108(3) . . . no
H21A C21 H21C 103(3) . . . no
H21B C21 H21C 113(3) . . . no
C19 C22 H22A 112(2) . . . no
C19 C22 H226 110.9(17) . . . no
C23 C22 H22A 111(2) . . . no
C23 C22 H226 105.3(17) . . . no
H22A C22 H226 104(3) . . . no
O2 C24 H24A 84(2) . . . no
O2 C24 H24B 126(3) . . . no
O2 C24 H24C 109(5) . . . no
H24A C24 H24B 126(4) . . . no
H24A C24 H24C 83(5) . . . no
H24B C24 H24C 117(5) . . . no

loop_
_geom_bond_atom_site_label_1
_geom_bond_atom_site_label_2
_geom_bond_distance
_geom_bond_site_symmetry_1
_geom_bond_site_symmetry_2
_geom_bond_publ_flag
O1 C23 1.194(4) . . yes
O2 C23 1.342(4) . . yes
O2 C24 1.463(6) . . yes
C1 C2 1.394(5) . . no
C1 C9A 1.416(4) . . no
C1 C17 1.524(5) . . no
C2 C3 1.367(5) . . no
C3 C4 1.394(5) . . no
C4 C4A 1.383(4) . . no
C4 C18 1.506(5) . . no
C4A C9A 1.424(3) . . no
C4A C10 1.512(3) . . no
C5 C6 1.385(5) . . no
C5 C10A 1.391(4) . . no
C6 C7 1.376(5) . . no
C7 C8 1.386(5) . . no
C8 C8A 1.393(4) . . no
C8A C9 1.576(3) . . no
C8A C10A 1.391(3) . . no
C9 C9A 1.612(3) . . no
C9 C12 1.567(3) . . no
C9 C19 1.581(3) . . no
C10 C10A 1.502(3) . . no
C10 C11 1.509(3) . . no
C11 C12 1.393(3) . . no
C11 C16 1.384(4) . . no
C12 C13 1.403(3) . . no
C13 C14 1.400(4) . . no
C14 C15 1.389(5) . . no
C15 C16 1.382(5) . . no
C19 C20 1.557(4) . . no
C19 C21 1.557(4) . . no
C19 C22 1.557(4) . . no
C22 C23 1.505(5) . . no
C2 H2 0.92(4) . . no
C3 H3 0.97(4) . . no
C5 H5 0.95(4) . . no
C6 H6 0.98(3) . . no
C7 H7 0.98(4) . . no
C8 H8 0.92(4) . . no
C10 H10 0.97(3) . . no
C13 H13 1.02(3) . . no
C14 H14 1.05(3) . . no
C15 H15 1.00(3) . . no
C16 H16 0.96(4) . . no
C17 H17A 0.96(4) . . no
C17 H17C 0.90(4) . . no
C17 H176 1.10(3) . . no
C18 H18A 0.93(4) . . no
C18 H18B 0.93(3) . . no
C18 H18C 0.93(3) . . no
C20 H20A 0.93(3) . . no
C20 H20B 1.02(3) . . no
C20 H20C 1.03(3) . . no
C21 H21A 1.04(4) . . no
C21 H21B 1.05(4) . . no
C21 H21C 0.96(4) . . no
C22 H22A 1.00(3) . . no
C22 H226 1.08(3) . . no
C24 H24A 1.36(5) . . no
C24 H24B 1.02(5) . . no
C24 H24C 0.66(4) . . no

loop_
_geom_hbond_atom_site_label_D
_geom_hbond_atom_site_label_H
_geom_hbond_atom_site_label_A
_geom_hbond_distance_DH
_geom_hbond_distance_HA
_geom_hbond_distance_DA
_geom_hbond_angle_DHA
_geom_hbond_site_symmetry_A
_geom_hbond_publ_flag
C21 H21A O1 1.04(4) 2.43(3) 3.150(4) 126(2) . yes

loop_
_geom_torsion_atom_site_label_1
_geom_torsion_atom_site_label_2
_geom_torsion_atom_site_label_3
_geom_torsion_atom_site_label_4
_geom_torsion
_geom_torsion_site_symmetry_1
_geom_torsion_site_symmetry_2
_geom_torsion_site_symmetry_3
_geom_torsion_site_symmetry_4
_geom_torsion_publ_flag
C24 O2 C23 O1 -2.0(5) . . . . no
C24 O2 C23 C22 179.0(3) . . . . no
C9A C1 C2 C3 1.3(4) . . . . no
C17 C1 C2 C3 -177.5(3) . . . . no
C2 C1 C9A C4A -3.0(3) . . . . no
C2 C1 C9A C9 178.2(2) . . . . no
C17 C1 C9A C4A 175.5(3) . . . . no
C17 C1 C9A C9 -3.3(4) . . . . no
C1 C2 C3 C4 1.3(5) . . . . no
C2 C3 C4 C4A -1.9(4) . . . . no
C2 C3 C4 C18 177.8(3) . . . . no
C3 C4 C4A C9A 0.0(3) . . . . no
C3 C4 C4A C10 -179.7(2) . . . . no
C18 C4 C4A C9A -179.7(3) . . . . no
C18 C4 C4A C10 0.6(4) . . . . no
C4 C4A C9A C1 2.5(3) . . . . no
C4 C4A C9A C9 -178.47(19) . . . . no
C10 C4A C9A C1 -177.78(18) . . . . no
C10 C4A C9A C9 1.3(2) . . . . no
C4 C4A C10 C10A 121.9(2) . . . . no
C4 C4A C10 C11 -124.2(2) . . . . no
C9A C4A C10 C10A -57.9(2) . . . . no
C9A C4A C10 C11 56.1(2) . . . . no
C10A C5 C6 C7 0.3(5) . . . . no
C6 C5 C10A C8A 1.6(4) . . . . no
C6 C5 C10A C10 -179.6(3) . . . . no
C5 C6 C7 C8 -1.5(5) . . . . no
C6 C7 C8 C8A 1.0(5) . . . . no
C7 C8 C8A C9 179.2(3) . . . . no
C7 C8 C8A C10A 0.8(4) . . . . no
C8 C8A C9 C9A 126.5(3) . . . . no
C8 C8A C9 C12 -125.6(3) . . . . no
C8 C8A C9 C19 -4.1(3) . . . . no
C10A C8A C9 C9A -55.1(2) . . . . no
C10A C8A C9 C12 52.8(2) . . . . no
C10A C8A C9 C19 174.34(17) . . . . no
C8 C8A C10A C5 -2.1(4) . . . . no
C8 C8A C10A C10 178.9(2) . . . . no
C9 C8A C10A C5 179.3(2) . . . . no
C9 C8A C10A C10 0.3(3) . . . . no
C8A C9 C9A C1 -128.1(2) . . . . no
C8A C9 C9A C4A 53.1(2) . . . . no
C12 C9 C9A C1 123.8(2) . . . . no
C12 C9 C9A C4A -55.0(2) . . . . no
C19 C9 C9A C1 -1.6(3) . . . . no
C19 C9 C9A C4A 179.54(18) . . . . no
C8A C9 C12 C11 -53.1(2) . . . . no
C8A C9 C12 C13 126.7(3) . . . . no
C9A C9 C12 C11 55.2(2) . . . . no
C9A C9 C12 C13 -125.0(3) . . . . no
C19 C9 C12 C11 -174.91(18) . . . . no
C19 C9 C12 C13 4.9(3) . . . . no
C8A C9 C19 C20 -56.9(2) . . . . no
C8A C9 C19 C21 -175.9(2) . . . . no
C8A C9 C19 C22 62.8(2) . . . . no
C9A C9 C19 C20 -179.14(19) . . . . no
C9A C9 C19 C21 61.9(3) . . . . no
C9A C9 C19 C22 -59.4(3) . . . . no
C12 C9 C19 C20 59.7(2) . . . . no
C12 C9 C19 C21 -59.2(2) . . . . no
C12 C9 C19 C22 179.42(19) . . . . no
C4A C10 C10A C5 -121.9(3) . . . . no
C4A C10 C10A C8A 57.1(2) . . . . no
C11 C10 C10A C5 124.8(3) . . . . no
C11 C10 C10A C8A -56.2(2) . . . . no
C4A C10 C11 C12 -57.3(2) . . . . no
C4A C10 C11 C16 121.6(3) . . . . no
C10A C10 C11 C12 55.9(2) . . . . no
C10A C10 C11 C16 -125.2(3) . . . . no
C10 C11 C12 C9 0.3(3) . . . . no
C10 C11 C12 C13 -179.5(2) . . . . no
C16 C11 C12 C9 -178.5(2) . . . . no
C16 C11 C12 C13 1.6(4) . . . . no
C10 C11 C16 C15 -179.8(3) . . . . no
C12 C11 C16 C15 -1.0(4) . . . . no
C9 C12 C13 C14 179.2(3) . . . . no
C11 C12 C13 C14 -1.0(4) . . . . no
C12 C13 C14 C15 -0.2(5) . . . . no
C13 C14 C15 C16 0.8(5) . . . . no
C14 C15 C16 C11 -0.2(5) . . . . no
C9 C19 C22 C23 -163.6(2) . . . . no
C20 C19 C22 C23 -43.2(3) . . . . no
C21 C19 C22 C23 73.5(3) . . . . no
C19 C22 C23 O1 -66.0(5) . . . . no
C19 C22 C23 O2 113.0(3) . . . . no
